data_4021328
loop_
_publ_author_name
'Bula Dutta'
'Pradip Bag'
'Bibhutosh Adhikary'
'Ulrich Fl\"orke'
'Kamalaksha Nag'

_publ_section_title
;
 Efficient Proton-Templated Synthesis of 18- to 38-Membered
 Tetraimino(amino)diphenol Macrocyclic Ligands:
 Structural Features and Spectroscopic Properties
;
_journal_name_full 'Journal of Organic Chemistry'
_journal_page_first 5419
_journal_page_last 5427
_journal_paper_doi 10.1021/jo049787s
_journal_volume 69
_journal_year 2004
_chemical_formula_moiety '(C22 H26 N4 O2)(Cl O4)2'
_chemical_formula_sum 'C22 H26 Cl2 N4 O10'
_chemical_formula_weight 577.37
_space_group_IT_number 9
_symmetry_cell_setting monoclinic
_symmetry_space_group_name_Hall 'C -2yc'
_symmetry_space_group_name_H-M 'C 1 c 1'
_cell_angle_alpha 90.00
_cell_angle_beta 107.49(1)
_cell_angle_gamma 90.00
_cell_formula_units_Z 8
_cell_length_a 17.421(3)
_cell_length_b 14.720(2)
_cell_length_c 20.772(4)
_cell_measurement_temperature 203(2)
_cell_volume 5080.5(15)
_diffrn_ambient_temperature 203(2)
_exptl_crystal_density_diffrn 1.510
_cod_depositor_comments
;
The following automatic conversions were performed:
'_symmetry_cell_setting' value 'Monoclinic' changed to 'monoclinic'
according to '/home/saulius/struct/CIF-dictionaries/cif_core.dic'
dictionary named 'cif_core.dic' version 2.4.1 from 2010-06-29.

Automatic conversion script
Id: cif_fix_enum 1527 2010-12-29 10:47:43Z saulius 
;
_cod_original_sg_symbol_H-M 'C c'
_cod_database_code 4021328

loop_
_symmetry_equiv_pos_as_xyz
'x, y, z'
'x, -y, z+1/2'
'x+1/2, y+1/2, z'
'x+1/2, -y+1/2, z+1/2'

loop_
_atom_site_label
_atom_site_type_symbol
_atom_site_fract_x
_atom_site_fract_y
_atom_site_fract_z
_atom_site_U_iso_or_equiv
_atom_site_adp_type
_atom_site_occupancy
_atom_site_symmetry_multiplicity
_atom_site_calc_flag
_atom_site_refinement_flags
_atom_site_disorder_assembly
_atom_site_disorder_group
O1 O 0.1204(5) 0.5282(6) 0.0222(4) 0.047(2) Uani 1 1 d U . .
N1 N 0.1803(6) 0.5068(6) 0.1495(5) 0.042(3) Uani 1 1 d U . .
H1A H 0.1765 0.5358 0.1122 0.050 Uiso 1 1 calc R . .
O2 O 0.1517(5) 0.7178(5) 0.0371(4) 0.0302(19) Uani 1 1 d U . .
N2 N 0.0498(6) 0.5508(6) -0.1030(5) 0.038(3) Uani 1 1 d U . .
H2A H 0.0866 0.5653 -0.0657 0.045 Uiso 1 1 calc R . .
N3 N 0.0910(6) 0.7391(6) -0.0909(5) 0.039(3) Uani 1 1 d U . .
H3A H 0.0932 0.7108 -0.0537 0.047 Uiso 1 1 calc R . .
N4 N 0.2273(6) 0.6948(7) 0.1615(5) 0.035(2) Uani 1 1 d U . .
H4A H 0.1897 0.6805 0.1247 0.042 Uiso 1 1 calc R . .
C101 C 0.2321(10) 0.6410(8) 0.2230(7) 0.044(4) Uani 1 1 d U . .
H10B H 0.1834 0.6508 0.2364 0.053 Uiso 1 1 calc R . .
H10C H 0.2785 0.6609 0.2601 0.053 Uiso 1 1 calc R . .
C102 C 0.2403(9) 0.5413(8) 0.2089(6) 0.045(4) Uani 1 1 d U . .
H10D H 0.2937 0.5311 0.2038 0.054 Uiso 1 1 calc R . .
H10G H 0.2372 0.5062 0.2482 0.054 Uiso 1 1 calc R . .
C103 C 0.1325(7) 0.4400(8) 0.1443(6) 0.037(3) Uani 1 1 d U . .
H10E H 0.1339 0.4071 0.1834 0.045 Uiso 1 1 calc R . .
C104 C 0.0777(7) 0.4133(8) 0.0824(6) 0.031(3) Uani 1 1 d U . .
C105 C 0.0289(9) 0.3366(8) 0.0779(7) 0.037(3) Uani 1 1 d U . .
H10A H 0.0356 0.3025 0.1175 0.044 Uiso 1 1 calc R . .
C106 C -0.0279(8) 0.3069(8) 0.0206(7) 0.036(3) Uani 1 1 d U . .
C107 C -0.0340(9) 0.3573(7) -0.0373(7) 0.036(3) Uani 1 1 d U . .
H10F H -0.0722 0.3390 -0.0777 0.043 Uiso 1 1 calc R . .
C108 C 0.0139(7) 0.4345(7) -0.0393(6) 0.030(3) Uani 1 1 d U . .
C109 C 0.0735(7) 0.4597(8) 0.0216(6) 0.033(3) Uani 1 1 d U . .
C110 C -0.0829(8) 0.2290(7) 0.0186(7) 0.041(3) Uani 1 1 d U . .
H11G H -0.0700 0.2014 0.0630 0.062 Uiso 1 1 calc R . .
H11H H -0.0765 0.1845 -0.0138 0.062 Uiso 1 1 calc R . .
H11I H -0.1381 0.2505 0.0054 0.062 Uiso 1 1 calc R . .
C111 C 0.0047(7) 0.4832(7) -0.1000(6) 0.027(2) Uani 1 1 d U . .
H11B H -0.0356 0.4654 -0.1393 0.033 Uiso 1 1 calc R . .
C112 C 0.0461(8) 0.6061(7) -0.1622(6) 0.032(3) Uani 1 1 d U . .
H11E H 0.0027 0.5832 -0.2007 0.038 Uiso 1 1 calc R . .
H11F H 0.0968 0.5993 -0.1731 0.038 Uiso 1 1 calc R . .
C113 C 0.0321(9) 0.7046(8) -0.1528(6) 0.043(3) Uani 1 1 d U . .
H11K H 0.0369 0.7389 -0.1918 0.052 Uiso 1 1 calc R . .
H11L H -0.0225 0.7132 -0.1498 0.052 Uiso 1 1 calc R . .
C114 C 0.1392(7) 0.8058(8) -0.0857(6) 0.033(3) Uani 1 1 d U . .
H11C H 0.1376 0.8385 -0.1250 0.039 Uiso 1 1 calc R . .
C115 C 0.1954(7) 0.8332(7) -0.0236(6) 0.029(3) Uani 1 1 d U . .
C116 C 0.2479(8) 0.9063(8) -0.0239(7) 0.032(3) Uani 1 1 d U . .
H11J H 0.2450 0.9362 -0.0645 0.039 Uiso 1 1 calc R . .
C117 C 0.3051(8) 0.9347(8) 0.0374(7) 0.032(3) Uani 1 1 d U . .
C118 C 0.3120(8) 0.8839(8) 0.0949(6) 0.029(3) Uani 1 1 d U . .
H11D H 0.3526 0.8989 0.1348 0.035 Uiso 1 1 calc R . .
C119 C 0.2621(8) 0.8128(8) 0.0959(6) 0.032(3) Uani 1 1 d U . .
C120 C 0.2006(7) 0.7844(7) 0.0375(6) 0.028(2) Uani 1 1 d U . .
C121 C 0.3583(8) 1.0154(9) 0.0365(7) 0.053(4) Uani 1 1 d U . .
H12C H 0.3940 1.0261 0.0817 0.079 Uiso 1 1 calc R . .
H12D H 0.3251 1.0687 0.0212 0.079 Uiso 1 1 calc R . .
H12E H 0.3899 1.0033 0.0062 0.079 Uiso 1 1 calc R . .
C122 C 0.2746(9) 0.7615(8) 0.1579(6) 0.040(3) Uani 1 1 d U . .
H12B H 0.3177 0.7768 0.1960 0.048 Uiso 1 1 calc R . .
Cl1 Cl 0.4788(2) 0.5892(2) 0.23264(15) 0.0418(9) Uani 1 1 d DU . .
O11 O 0.4959(7) 0.6545(6) 0.1892(5) 0.076(3) Uani 1 1 d DU . .
O12 O 0.4484(6) 0.5086(6) 0.1963(5) 0.075(3) Uani 1 1 d DU . .
O13 O 0.4207(5) 0.6226(6) 0.2625(4) 0.058(3) Uani 1 1 d DU . .
O14 O 0.5508(5) 0.5676(6) 0.2846(4) 0.050(3) Uani 1 1 d DU . .
Cl2 Cl 0.2927(2) 0.8716(2) 0.31971(16) 0.0458(9) Uani 1 1 d DU . .
O21 O 0.2798(7) 0.9369(7) 0.3652(5) 0.107(5) Uani 1 1 d DU . .
O22 O 0.3223(7) 0.7890(6) 0.3538(5) 0.084(4) Uani 1 1 d DU . .
O23 O 0.3495(6) 0.9044(7) 0.2880(5) 0.082(3) Uani 1 1 d DU . .
O24 O 0.2180(5) 0.8540(6) 0.2685(4) 0.060(3) Uani 1 1 d DU . .
O3 O 0.7068(5) 0.3332(5) 0.5180(4) 0.042(2) Uani 1 1 d U . .
O4 O 0.5636(6) 0.4246(5) 0.5287(4) 0.040(2) Uani 1 1 d U . .
N5 N 0.7692(7) 0.3438(6) 0.6466(5) 0.040(3) Uani 1 1 d U . .
H5A H 0.7429 0.3673 0.6078 0.048 Uiso 1 1 calc R . .
N6 N 0.6323(6) 0.3077(6) 0.3940(5) 0.042(3) Uani 1 1 d U . .
H6A H 0.6471 0.3427 0.4293 0.050 Uiso 1 1 calc R . .
N7 N 0.4997(7) 0.4137(6) 0.4020(5) 0.039(3) Uani 1 1 d U . .
H7A H 0.5225 0.3880 0.4408 0.046 Uiso 1 1 calc R . .
N8 N 0.6373(6) 0.4527(7) 0.6549(5) 0.037(3) Uani 1 1 d U . .
H8A H 0.6237 0.4176 0.6195 0.045 Uiso 1 1 calc R . .
C201 C 0.6919(8) 0.4137(9) 0.7144(7) 0.043(3) Uani 1 1 d U . .
H20F H 0.6713 0.3547 0.7233 0.051 Uiso 1 1 calc R . .
H20G H 0.6956 0.4533 0.7531 0.051 Uiso 1 1 calc R . .
C202 C 0.7770(8) 0.4012(9) 0.7062(6) 0.040(3) Uani 1 1 d U . .
H20D H 0.7997 0.4604 0.7003 0.048 Uiso 1 1 calc R . .
H20E H 0.8129 0.3723 0.7466 0.048 Uiso 1 1 calc R . .
C203 C 0.7972(7) 0.2614(9) 0.6451(6) 0.035(3) Uani 1 1 d U . .
H20C H 0.8291 0.2346 0.6854 0.042 Uiso 1 1 calc R . .
C204 C 0.7798(7) 0.2110(8) 0.5828(6) 0.032(3) Uani 1 1 d U . .
C205 C 0.8100(8) 0.1226(8) 0.5856(7) 0.039(3) Uani 1 1 d U . .
H20B H 0.8433 0.0998 0.6268 0.047 Uiso 1 1 calc R . .
C206 C 0.7914(9) 0.0677(8) 0.5283(7) 0.040(3) Uani 1 1 d U . .
C207 C 0.7440(8) 0.1054(8) 0.4672(7) 0.036(3) Uani 1 1 d U . .
H20A H 0.7321 0.0698 0.4278 0.043 Uiso 1 1 calc R . .
C208 C 0.7141(8) 0.1939(8) 0.4628(6) 0.034(3) Uani 1 1 d U . .
C209 C 0.7312(8) 0.2511(8) 0.5212(6) 0.036(3) Uani 1 1 d U . .
C210 C 0.8217(9) -0.0295(8) 0.5312(7) 0.052(4) Uani 1 1 d U . .
H21J H 0.8033 -0.0563 0.4865 0.077 Uiso 1 1 calc R . .
H21K H 0.8011 -0.0646 0.5620 0.077 Uiso 1 1 calc R . .
H21L H 0.8801 -0.0298 0.5470 0.077 Uiso 1 1 calc R . .
C211 C 0.6608(8) 0.2253(8) 0.3997(6) 0.040(3) Uani 1 1 d U . .
H21G H 0.6463 0.1861 0.3623 0.048 Uiso 1 1 calc R . .
C212 C 0.5764(8) 0.3455(8) 0.3315(6) 0.036(3) Uani 1 1 d U . .
H21C H 0.5715 0.3035 0.2938 0.043 Uiso 1 1 calc R . .
H21D H 0.5973 0.4035 0.3205 0.043 Uiso 1 1 calc R . .
C213 C 0.4954(9) 0.3599(9) 0.3417(6) 0.044(3) Uani 1 1 d U . .
H21H H 0.4600 0.3908 0.3020 0.053 Uiso 1 1 calc R . .
H21I H 0.4715 0.3006 0.3455 0.053 Uiso 1 1 calc R . .
C214 C 0.4738(8) 0.4932(8) 0.4035(6) 0.039(3) Uani 1 1 d U . .
H21F H 0.4444 0.5204 0.3626 0.047 Uiso 1 1 calc R . .
C215 C 0.4865(8) 0.5433(8) 0.4633(6) 0.036(3) Uani 1 1 d U . .
C216 C 0.4578(9) 0.6339(8) 0.4617(7) 0.037(3) Uani 1 1 d U . .
H21E H 0.4261 0.6579 0.4203 0.044 Uiso 1 1 calc R . .
C217 C 0.4746(8) 0.6882(8) 0.5187(7) 0.037(3) Uani 1 1 d U . .
C218 C 0.5230(8) 0.6519(8) 0.5762(7) 0.032(3) Uani 1 1 d U . .
H21B H 0.5360 0.6892 0.6147 0.039 Uiso 1 1 calc R . .
C219 C 0.5555(8) 0.5652(8) 0.5843(6) 0.034(3) Uani 1 1 d U . .
C220 C 0.5362(8) 0.5062(7) 0.5255(6) 0.033(3) Uani 1 1 d U . .
C221 C 0.4441(9) 0.7841(8) 0.5150(6) 0.050(4) Uani 1 1 d U . .
H22B H 0.4621 0.8115 0.5595 0.074 Uiso 1 1 calc R . .
H22C H 0.3858 0.7840 0.4989 0.074 Uiso 1 1 calc R . .
H22D H 0.4648 0.8188 0.4841 0.074 Uiso 1 1 calc R . .
C222 C 0.6054(7) 0.5333(8) 0.6465(6) 0.034(3) Uani 1 1 d U . .
H22E H 0.6163 0.5722 0.6841 0.040 Uiso 1 1 calc R . .
Cl3 Cl 0.2602(2) 0.3163(2) 0.31966(16) 0.0480(9) Uani 1 1 d DU . .
O31 O 0.3086(7) 0.3510(8) 0.2808(6) 0.124(5) Uani 1 1 d DU . .
O32 O 0.2941(6) 0.2330(6) 0.3508(5) 0.088(4) Uani 1 1 d DU . .
O33 O 0.1817(5) 0.2995(6) 0.2758(4) 0.064(3) Uani 1 1 d DU . .
O34 O 0.2560(8) 0.3811(8) 0.3685(5) 0.122(5) Uani 1 1 d DU . .
Cl4 Cl 0.0076(2) 0.6101(2) 0.22987(17) 0.0491(9) Uani 1 1 d DU . .
O41 O -0.0407(6) 0.5353(6) 0.2007(5) 0.079(4) Uani 1 1 d DU . .
O42 O 0.0263(7) 0.6643(8) 0.1826(5) 0.127(5) Uani 1 1 d DU . .
O43 O -0.0351(7) 0.6615(8) 0.2663(6) 0.126(5) Uani 1 1 d DU . .
O44 O 0.0802(5) 0.5809(6) 0.2789(4) 0.056(3) Uani 1 1 d DU . .

loop_
_atom_site_aniso_label
_atom_site_aniso_U_11
_atom_site_aniso_U_22
_atom_site_aniso_U_33
_atom_site_aniso_U_23
_atom_site_aniso_U_13
_atom_site_aniso_U_12
O1 0.048(6) 0.044(5) 0.037(5) 0.010(4) -0.004(4) -0.018(4)
N1 0.054(7) 0.029(5) 0.029(5) 0.021(4) -0.007(5) -0.019(5)
O2 0.032(5) 0.032(4) 0.026(4) 0.002(3) 0.009(4) -0.005(4)
N2 0.047(7) 0.038(5) 0.025(5) -0.002(4) 0.006(5) -0.014(5)
N3 0.049(7) 0.034(5) 0.026(5) 0.003(4) 0.000(5) -0.015(5)
N4 0.040(6) 0.041(5) 0.020(5) -0.005(4) 0.002(5) -0.002(5)
C101 0.055(9) 0.044(6) 0.029(7) 0.004(5) 0.005(6) -0.014(7)
C102 0.054(9) 0.043(6) 0.029(7) 0.001(5) -0.002(6) -0.013(7)
C103 0.031(7) 0.033(6) 0.043(6) 0.013(5) 0.003(5) -0.003(5)
C104 0.021(6) 0.027(6) 0.041(5) 0.003(5) 0.002(5) -0.003(4)
C105 0.041(8) 0.033(6) 0.040(6) 0.002(5) 0.020(5) -0.007(5)
C106 0.036(7) 0.017(5) 0.053(7) -0.002(5) 0.011(6) 0.002(5)
C107 0.031(7) 0.022(6) 0.052(7) -0.006(5) 0.010(6) 0.002(5)
C108 0.031(7) 0.025(6) 0.034(5) -0.004(4) 0.009(5) -0.001(5)
C109 0.031(7) 0.036(6) 0.034(5) -0.001(5) 0.013(5) -0.010(5)
C110 0.057(9) 0.021(6) 0.046(8) -0.003(5) 0.014(7) -0.001(5)
C111 0.018(6) 0.026(6) 0.038(6) -0.005(5) 0.010(5) -0.005(5)
C112 0.041(8) 0.037(6) 0.017(5) 0.001(4) 0.008(5) -0.005(6)
C113 0.047(8) 0.037(5) 0.029(7) 0.003(5) -0.015(6) -0.011(6)
C114 0.044(7) 0.027(6) 0.025(5) 0.005(5) 0.007(5) -0.004(5)
C115 0.038(7) 0.022(6) 0.025(5) -0.001(4) 0.006(5) -0.003(5)
C116 0.036(8) 0.023(6) 0.036(6) -0.001(5) 0.009(5) 0.007(5)
C117 0.034(7) 0.021(6) 0.040(7) -0.007(4) 0.009(5) -0.002(5)
C118 0.034(7) 0.029(6) 0.027(5) -0.017(4) 0.012(5) -0.001(5)
C119 0.038(7) 0.034(6) 0.024(5) -0.005(4) 0.006(5) 0.000(5)
C120 0.029(6) 0.017(5) 0.034(5) 0.005(4) 0.003(5) 0.008(4)
C121 0.040(9) 0.047(8) 0.074(11) 0.004(7) 0.023(8) -0.011(6)
C122 0.057(9) 0.033(6) 0.029(5) -0.009(5) 0.011(6) -0.004(6)
Cl1 0.048(2) 0.0434(19) 0.0336(18) -0.0052(15) 0.0121(17) -0.0053(17)
O11 0.100(10) 0.075(7) 0.059(7) 0.024(5) 0.035(7) 0.001(6)
O12 0.075(8) 0.074(7) 0.070(8) -0.042(5) 0.013(6) -0.026(6)
O13 0.048(6) 0.063(6) 0.066(7) -0.013(5) 0.021(5) 0.000(5)
O14 0.040(5) 0.050(6) 0.050(6) -0.004(4) -0.004(4) -0.004(5)
Cl2 0.052(2) 0.0457(19) 0.0335(19) 0.0010(15) 0.0039(17) 0.0089(19)
O21 0.145(13) 0.102(9) 0.071(9) -0.059(7) 0.027(7) 0.020(9)
O22 0.103(9) 0.068(6) 0.065(8) 0.037(6) 0.004(6) 0.028(7)
O23 0.068(7) 0.093(8) 0.092(8) 0.019(6) 0.036(6) 0.002(6)
O24 0.056(6) 0.082(7) 0.029(5) 0.005(4) -0.005(4) 0.018(5)
O3 0.050(6) 0.031(4) 0.035(5) -0.004(4) -0.001(4) 0.009(4)
O4 0.065(7) 0.025(4) 0.027(4) 0.002(3) 0.008(5) 0.014(4)
N5 0.051(8) 0.034(5) 0.031(6) 0.005(4) 0.005(5) 0.016(5)
N6 0.061(7) 0.025(5) 0.027(5) -0.003(4) -0.005(5) 0.001(5)
N7 0.057(8) 0.029(5) 0.028(6) -0.002(4) 0.010(5) -0.001(5)
N8 0.040(6) 0.042(5) 0.028(5) -0.001(4) 0.008(5) 0.010(5)
C201 0.045(8) 0.045(8) 0.036(7) 0.002(5) 0.009(6) 0.005(6)
C202 0.038(6) 0.049(7) 0.025(6) 0.000(5) -0.003(6) -0.001(6)
C203 0.013(6) 0.052(6) 0.038(6) 0.000(5) 0.003(5) 0.011(6)
C204 0.022(7) 0.037(5) 0.038(5) 0.001(4) 0.009(5) 0.005(5)
C205 0.040(8) 0.033(6) 0.043(6) 0.002(5) 0.011(6) 0.000(6)
C206 0.046(8) 0.035(6) 0.043(7) 0.002(5) 0.018(6) 0.018(6)
C207 0.036(8) 0.039(6) 0.036(6) 0.003(5) 0.016(6) 0.007(6)
C208 0.033(7) 0.029(5) 0.038(5) 0.002(4) 0.008(5) 0.006(5)
C209 0.031(7) 0.039(6) 0.035(5) 0.001(5) 0.006(5) 0.008(6)
C210 0.057(10) 0.035(6) 0.060(9) -0.004(6) 0.014(8) 0.016(7)
C211 0.048(8) 0.035(6) 0.037(6) 0.001(5) 0.010(5) 0.000(6)
C212 0.054(8) 0.026(6) 0.020(6) -0.007(5) 0.000(5) 0.000(5)
C213 0.059(7) 0.037(7) 0.033(7) -0.004(5) 0.010(7) 0.000(7)
C214 0.053(9) 0.027(5) 0.037(6) 0.011(5) 0.015(6) 0.007(6)
C215 0.036(7) 0.030(5) 0.036(5) 0.001(4) 0.003(5) 0.006(6)
C216 0.043(8) 0.040(6) 0.025(6) 0.017(4) 0.009(6) 0.018(6)
C217 0.038(8) 0.032(6) 0.041(7) 0.006(4) 0.013(6) 0.003(6)
C218 0.039(8) 0.023(5) 0.033(6) -0.006(4) 0.008(6) -0.004(5)
C219 0.045(8) 0.035(6) 0.022(5) 0.002(4) 0.011(5) 0.003(5)
C220 0.046(8) 0.018(5) 0.034(5) 0.003(4) 0.010(5) 0.001(5)
C221 0.072(11) 0.041(7) 0.038(8) 0.001(5) 0.020(7) 0.027(7)
C222 0.031(7) 0.039(6) 0.032(5) -0.003(5) 0.011(5) 0.001(5)
Cl3 0.049(2) 0.046(2) 0.045(2) 0.0020(16) 0.0087(18) 0.0083(18)
O31 0.104(10) 0.110(10) 0.187(14) 0.041(9) 0.089(10) 0.009(9)
O32 0.099(9) 0.068(6) 0.068(7) 0.016(5) -0.018(6) 0.039(6)
O33 0.050(5) 0.064(6) 0.062(6) -0.016(5) -0.007(5) 0.018(5)
O34 0.145(13) 0.115(10) 0.069(8) -0.057(7) -0.026(7) 0.052(9)
Cl4 0.047(2) 0.050(2) 0.049(2) 0.0021(17) 0.0130(18) -0.0037(18)
O41 0.072(8) 0.075(7) 0.063(7) -0.007(5) -0.021(6) -0.020(6)
O42 0.111(11) 0.165(12) 0.085(9) 0.089(8) 0.000(7) -0.036(9)
O43 0.079(9) 0.134(11) 0.172(13) -0.064(9) 0.045(9) 0.010(8)
O44 0.049(6) 0.066(6) 0.042(5) 0.019(4) 0.000(4) -0.019(5)

loop_
_geom_bond_atom_site_label_1
_geom_bond_atom_site_label_2
_geom_bond_distance
_geom_bond_site_symmetry_2
_geom_bond_publ_flag
O1 C109 1.295(12) . ?
N1 C103 1.272(13) . ?
N1 C102 1.448(14) . ?
O2 C120 1.298(12) . ?
N2 C111 1.279(13) . ?
N2 C112 1.460(13) . ?
N3 C114 1.275(13) . ?
N3 C113 1.473(14) . ?
N4 C122 1.298(15) . ?
N4 C101 1.484(15) . ?
C101 C102 1.512(16) . ?
C103 C104 1.407(16) . ?
C104 C105 1.399(16) . ?
C104 C109 1.420(16) . ?
C105 C106 1.371(18) . ?
C106 C107 1.390(18) . ?
C106 C110 1.487(16) . ?
C107 C108 1.417(16) . ?
C108 C111 1.419(15) . ?
C108 C109 1.422(16) . ?
C112 C113 1.493(15) . ?
C114 C115 1.424(15) . ?
C115 C116 1.413(17) . ?
C115 C120 1.437(15) . ?
C116 C117 1.423(18) . ?
C117 C118 1.383(17) . ?
C117 C121 1.511(16) . ?
C118 C119 1.364(17) . ?
C119 C120 1.420(16) . ?
C119 C122 1.451(16) . ?
Cl1 O11 1.410(8) . ?
Cl1 O12 1.420(8) . ?
Cl1 O13 1.423(8) . ?
Cl1 O14 1.424(8) . ?
Cl2 O21 1.413(8) . ?
Cl2 O22 1.424(8) . ?
Cl2 O23 1.428(9) . ?
Cl2 O24 1.436(8) . ?
O3 C209 1.276(12) . ?
O4 C220 1.287(12) . ?
N5 C203 1.312(14) . ?
N5 C202 1.472(15) . ?
N6 C211 1.302(14) . ?
N6 C212 1.479(14) . ?
N7 C214 1.258(14) . ?
N7 C213 1.465(14) . ?
N8 C222 1.299(14) . ?
N8 C201 1.434(15) . ?
C201 C202 1.552(19) . ?
C203 C204 1.443(16) . ?
C204 C205 1.398(16) . ?
C204 C209 1.432(16) . ?
C205 C206 1.394(18) . ?
C206 C207 1.404(18) . ?
C206 C210 1.521(15) . ?
C207 C208 1.396(16) . ?
C208 C209 1.433(16) . ?
C208 C211 1.435(16) . ?
C212 C213 1.505(18) . ?
C214 C215 1.404(17) . ?
C215 C216 1.421(16) . ?
C215 C220 1.429(16) . ?
C216 C217 1.384(18) . ?
C217 C218 1.349(17) . ?
C217 C221 1.503(16) . ?
C218 C219 1.385(16) . ?
C219 C222 1.404(16) . ?
C219 C220 1.454(16) . ?
Cl3 O34 1.411(8) . ?
Cl3 O33 1.419(8) . ?
Cl3 O31 1.426(9) . ?
Cl3 O32 1.428(8) . ?
Cl4 O42 1.379(8) . ?
Cl4 O41 1.407(8) . ?
Cl4 O43 1.427(9) . ?
Cl4 O44 1.431(8) . ?

loop_
_cod_related_entry_id
_cod_related_entry_database
_cod_related_entry_code
1 ChemSpider 30658511
